data_4107881
loop_
_publ_author_name
'Nataliya D. Kushch'
'Eduard B. Yagubskii'
'Mark V. Kartsovnik'
'Lev I. Buravov'
'Alexander D. Dubrovskii'
'Anatolii N. Chekhlov'
'Werner Biberacher'

_publ_section_title
;
 \p-Donor BETS Based Bifunctional Superconductor with Polymeric
 Dicyanamidomanganate(II) Anion Layer: \k-(BETS)2Mn[N(CN)2]3
;
_journal_name_full 'Journal of the American Chemical Society'
_journal_page_first 7238
_journal_page_last 7240
_journal_paper_doi 10.1021/ja801841q
_journal_volume 130
_journal_year 2008
_chemical_formula_structural (BETS)2Mn[N(CN)2]3_?
_chemical_formula_sum 'C26 H16 Mn N9 S8 Se8'
_chemical_formula_weight 1397.58
_chemical_name_common
;
Bis(bis(ethylenedithio)tetraselenafulvalene)
tri(dicyanamidomanganate (II)
;
_chemical_name_systematic
; 
 ? 
;
_space_group_IT_number 14
_symmetry_cell_setting monoclinic
_symmetry_space_group_name_Hall '-P 2ybc'
_symmetry_space_group_name_H-M 'P 1 21/c 1'
_atom_sites_solution_hydrogens geom
_atom_sites_solution_primary direct
_atom_sites_solution_secondary difmap
_audit_creation_method SHELXL
_cell_angle_alpha 90.00
_cell_angle_beta 91.85(2)
_cell_angle_gamma 90.00
_cell_formula_units_Z 2
_cell_length_a 19.507(4)
_cell_length_b 8.4120(10)
_cell_length_c 12.104(2)
_cell_measurement_temperature 293(2)
_cell_volume 1985.1(6)
_computing_structure_refinement 'SHELXL-93 (Sheldrick, 1993)'
_computing_structure_solution 'SHELXS-86 (Sheldrick, 1990)'
_diffrn_ambient_temperature 293(2)
_diffrn_radiation_monochromator graphite
_diffrn_radiation_source 'fine-focus sealed tube'
_diffrn_radiation_type MoK\a
_diffrn_radiation_wavelength 0.71070
_diffrn_reflns_av_R_equivalents 0.0234
_diffrn_reflns_av_sigmaI/netI 0.0459
_diffrn_reflns_limit_h_max 27
_diffrn_reflns_limit_h_min -27
_diffrn_reflns_limit_k_max 11
_diffrn_reflns_limit_k_min 0
_diffrn_reflns_limit_l_max 17
_diffrn_reflns_limit_l_min 0
_diffrn_reflns_number 6026
_diffrn_reflns_theta_max 29.96
_diffrn_reflns_theta_min 1.04
_exptl_absorpt_coefficient_mu 8.124
_exptl_crystal_density_diffrn 2.338
_exptl_crystal_F_000 1320
_refine_diff_density_max 0.723
_refine_diff_density_min -0.604
_refine_diff_density_rms 0.128
_refine_ls_extinction_coef 0.0011(2)
_refine_ls_extinction_expression Fc^*^=kFc[1+0.001xFc^2^\l^3^/sin(2\q)]^-1/4^
_refine_ls_extinction_method SHELXL
_refine_ls_goodness_of_fit_all 0.935
_refine_ls_goodness_of_fit_obs 1.081
_refine_ls_matrix_type full
_refine_ls_number_parameters 267
_refine_ls_number_reflns 5677
_refine_ls_number_restraints 14
_refine_ls_restrained_S_all 1.136
_refine_ls_restrained_S_obs 1.095
_refine_ls_R_factor_all 0.0809
_refine_ls_R_factor_obs 0.0392
_refine_ls_shift/esd_max -0.001
_refine_ls_shift/esd_mean 0.000
_refine_ls_structure_factor_coef Fsqd
_refine_ls_weighting_details 'w=1/[\s^2^(Fo^2^)+(0.0555P)^2^+0.0000P] where P=(Fo^2^+2Fc^2^)/3'
_refine_ls_weighting_scheme calc
_refine_ls_wR_factor_all 0.1130
_refine_ls_wR_factor_obs 0.0860
_reflns_number_observed 3613
_reflns_number_total 5764
_reflns_observed_criterion >2sigma(I)
_cod_data_source_file ja801841q-file001.cif
_cod_data_source_block k08
_cod_depositor_comments
;
The following automatic conversions were performed:

'_refine_ls_weighting_scheme' value 'calc
w=1/[\s^2^(Fo^2^)+(0.0555P)^2^+0.0000P] where P=(Fo^2^+2Fc^2^)/3' was
changed to 'calc'. New tag '_refine_ls_weighting_details' was
created. The value of the new tag was set to
'w=1/[\s^2^(Fo^2^)+(0.0555P)^2^+0.0000P] where P=(Fo^2^+2Fc^2^)/3'.

Automatic conversion script
Id: cif_fix_values 3143 2015-03-26 13:38:13Z robertas 
;
_cod_database_code 4107881

loop_
_symmetry_equiv_pos_as_xyz
'x, y, z'
'-x, y+1/2, -z+1/2'
'-x, -y, -z'
'x, -y-1/2, z-1/2'

loop_
_atom_site_aniso_label
_atom_site_aniso_U_11
_atom_site_aniso_U_22
_atom_site_aniso_U_33
_atom_site_aniso_U_23
_atom_site_aniso_U_13
_atom_site_aniso_U_12
Se1 0.0373(2) 0.0419(2) 0.0265(2) -0.0101(2) -0.0021(2) 0.0044(2)
Se2 0.0347(2) 0.0466(3) 0.0305(2) -0.0159(2) -0.0075(2) 0.0079(2)
Se3 0.0358(2) 0.0432(2) 0.0276(2) -0.0124(2) 0.0004(2) 0.0020(2)
Se4 0.0327(2) 0.0428(2) 0.0293(2) -0.0131(2) -0.0003(2) 0.0036(2)
S1 0.0428(6) 0.0711(8) 0.0361(6) -0.0251(6) -0.0098(5) 0.0027(6)
S2 0.0339(5) 0.0478(6) 0.0333(5) -0.0111(5) -0.0044(4) 0.0062(5)
S3 0.0358(5) 0.0618(7) 0.0322(6) -0.0107(5) 0.0024(4) 0.0093(5)
S4 0.0366(5) 0.0481(6) 0.0372(6) -0.0164(5) -0.0052(4) -0.0005(5)
C1 0.035(2) 0.029(2) 0.021(2) -0.0028(15) 0.0011(14) 0.000(2)
C2 0.029(2) 0.032(2) 0.026(2) -0.001(2) 0.0020(14) 0.004(2)
C3 0.031(2) 0.029(2) 0.023(2) 0.0004(15) -0.0033(14) -0.003(2)
C4 0.026(2) 0.032(2) 0.021(2) -0.0001(15) -0.0023(13) 0.0021(15)
C5 0.034(2) 0.034(2) 0.026(2) 0.000(2) 0.0005(15) 0.005(2)
C6 0.027(2) 0.031(2) 0.023(2) -0.0058(15) -0.0020(13) -0.004(2)
C7 0.041(2) 0.041(2) 0.030(2) 0.004(2) -0.011(2) -0.005(2)
C8 0.033(2) 0.041(2) 0.041(2) -0.006(2) -0.004(2) 0.000(2)
C9 0.040(3) 0.040(3) 0.031(3) 0.010(2) 0.000(2) 0.007(2)
C10 0.032(2) 0.046(4) 0.046(3) -0.001(3) -0.006(2) -0.001(2)
Mn 0.0421(5) 0.0218(4) 0.0355(5) -0.0005(3) 0.0036(4) 0.0004(4)
N1A 0.066(3) 0.051(3) 0.067(3) 0.014(2) -0.016(2) -0.010(2)
C2A 0.041(2) 0.059(3) 0.054(3) 0.008(3) -0.006(2) -0.007(2)
N3A 0.069(3) 0.083(4) 0.087(4) 0.047(3) 0.034(3) 0.030(3)
C4A 0.049(2) 0.047(3) 0.053(3) 0.005(2) 0.010(2) 0.003(2)
N5A 0.081(3) 0.063(3) 0.060(3) 0.014(2) 0.028(2) 0.007(3)
N1B 0.076(9) 0.030(7) 0.063(13) -0.013(6) -0.026(8) -0.005(6)
C2B 0.042(5) 0.033(5) 0.066(7) 0.000(5) -0.003(5) 0.007(4)
N3B 0.090(7) 0.045(5) 0.078(7) 0.009(5) 0.025(5) 0.011(5)
C4B 0.048(5) 0.026(5) 0.049(6) -0.015(4) -0.005(4) 0.001(4)
N5B 0.063(7) 0.018(5) 0.048(10) -0.011(5) -0.021(6) 0.000(5)

loop_
_atom_site_label
_atom_site_type_symbol
_atom_site_fract_x
_atom_site_fract_y
_atom_site_fract_z
_atom_site_U_iso_or_equiv
_atom_site_thermal_displace_type
_atom_site_occupancy
_atom_site_calc_flag
_atom_site_refinement_flags
_atom_site_disorder_group
Se1 Se 0.40481(2) 0.05089(5) 0.24770(3) 0.03530(11) Uani 1 d . .
Se2 Se 0.37051(2) 0.27627(5) 0.44865(3) 0.03744(12) Uani 1 d . .
Se3 Se 0.57307(2) 0.05170(5) 0.33292(3) 0.03554(11) Uani 1 d . .
Se4 Se 0.53631(2) 0.27413(5) 0.53423(3) 0.03498(11) Uani 1 d . .
S1 S 0.26058(6) 0.0676(2) 0.14948(9) 0.0502(3) Uani 1 d . .
S2 S 0.22097(5) 0.31567(14) 0.37017(8) 0.0384(2) Uani 1 d . .
S3 S 0.72710(5) 0.09487(15) 0.37676(9) 0.0433(3) Uani 1 d D .
S4 S 0.68526(5) 0.32274(14) 0.60291(9) 0.0407(3) Uani 1 d D .
C1 C 0.4381(2) 0.1650(4) 0.3718(3) 0.0284(8) Uani 1 d . .
C2 C 0.5047(2) 0.1663(5) 0.4055(3) 0.0289(8) Uani 1 d . .
C3 C 0.3151(2) 0.1340(4) 0.2568(3) 0.0278(8) Uani 1 d . .
C4 C 0.2999(2) 0.2332(4) 0.3406(3) 0.0264(7) Uani 1 d . .
C5 C 0.6460(2) 0.1472(5) 0.4179(3) 0.0312(8) Uani 1 d D .
C6 C 0.6298(2) 0.2380(4) 0.5045(3) 0.0272(8) Uani 1 d D .
C7 C 0.1878(2) 0.1969(5) 0.1620(3) 0.0374(9) Uani 1 d D .
H7A H 0.2001(2) 0.3027(5) 0.1376(3) 0.045 Uiso 1 calc R .
H7B H 0.1507(2) 0.1589(5) 0.1138(3) 0.045 Uiso 1 calc R .
C8 C 0.1632(2) 0.2063(5) 0.2787(3) 0.0384(9) Uani 1 d D .
H8A H 0.1580(2) 0.0994(5) 0.3072(3) 0.046 Uiso 1 calc R .
H8B H 0.1186(2) 0.2569(5) 0.2778(3) 0.046 Uiso 1 calc R .
C9 C 0.7714(3) 0.0955(6) 0.5089(4) 0.0371(14) Uani 0.801(8) d PD 1
H9A H 0.7510(3) 0.0159(6) 0.5556(4) 0.044 Uiso 0.801(8) calc PR 1
H9B H 0.8188(3) 0.0658(6) 0.4990(4) 0.044 Uiso 0.801(8) calc PR 1
C10 C 0.7695(2) 0.2537(6) 0.5664(4) 0.041(2) Uani 0.801(8) d PD 1
H10A H 0.7897(2) 0.3326(6) 0.5190(4) 0.050 Uiso 0.801(8) calc PR 1
H10B H 0.7980(2) 0.2471(6) 0.6334(4) 0.050 Uiso 0.801(8) calc PR 1
C9' C 0.7841(4) 0.1708(23) 0.4817(10) 0.038 Uiso 0.199(8) d PD 2
H9C H 0.8246(4) 0.1037(23) 0.4854(10) 0.046 Uiso 0.199(8) calc PR 2
H9D H 0.7987(4) 0.2760(23) 0.4596(10) 0.046 Uiso 0.199(8) calc PR 2
C10' C 0.7562(7) 0.1823(20) 0.5959(8) 0.043 Uiso 0.199(8) d PD 2
H10C H 0.7927(7) 0.2152(20) 0.6472(8) 0.052 Uiso 0.199(8) calc PR 2
H10D H 0.7407(7) 0.0781(20) 0.6185(8) 0.052 Uiso 0.199(8) calc PR 2
Mn Mn 0.0000 0.0000 0.0000 0.0331(2) Uani 1 d S .
N1A N -0.0829(2) 0.1002(5) -0.1083(4) 0.0617(12) Uani 1 d D .
C2A C -0.0962(2) 0.2126(6) -0.1569(4) 0.0515(12) Uani 1 d D .
N3A N -0.1156(2) 0.3479(6) -0.1996(4) 0.079(2) Uani 1 d D .
C4A C -0.0855(2) 0.4054(6) -0.2847(4) 0.0494(11) Uani 1 d D .
N5A N -0.0639(2) 0.4702(5) -0.3582(4) 0.0674(13) Uani 1 d D .
N1B N 0.0365(11) 0.2611(15) 0.0402(19) 0.057(6) Uani 0.50 d PD .
C2B C 0.0006(5) 0.3684(11) 0.0414(9) 0.047(2) Uani 0.50 d PD .
N3B N -0.0425(5) 0.4838(9) 0.0596(8) 0.071(3) Uani 0.50 d PD .
C4B C -0.0375(5) 0.6230(9) 0.0135(8) 0.041(2) Uani 0.50 d PD .
N5B N -0.0344(10) 0.7539(13) -0.0111(19) 0.044(4) Uani 0.50 d PD .

loop_
_atom_type_symbol
_atom_type_description
_atom_type_scat_dispersion_real
_atom_type_scat_dispersion_imag
_atom_type_scat_source
C C 0.0033 0.0016 'International Tables Vol C Tables 4.2.6.8 and 6.1.1.4'
H H 0.0000 0.0000 'International Tables Vol C Tables 4.2.6.8 and 6.1.1.4'
N N 0.0061 0.0033 'International Tables Vol C Tables 4.2.6.8 and 6.1.1.4'
Mn Mn 0.3368 0.7283 'International Tables Vol C Tables 4.2.6.8 and 6.1.1.4'
S S 0.1246 0.1234 'International Tables Vol C Tables 4.2.6.8 and 6.1.1.4'
Se Se -0.0929 2.2259 'International Tables Vol C Tables 4.2.6.8 and 6.1.1.4'

loop_
_geom_angle_atom_site_label_1
_geom_angle_atom_site_label_2
_geom_angle_atom_site_label_3
_geom_angle
_geom_angle_site_symmetry_1
_geom_angle_site_symmetry_3
C1 Se1 C3 93.5(2) . .
C1 Se2 C4 93.92(15) . .
C2 Se3 C5 93.5(2) . .
C2 Se4 C6 93.28(15) . .
C3 S1 C7 102.0(2) . .
C4 S2 C8 102.1(2) . .
C5 S3 C9' 105.0(3) . .
C5 S3 C9 99.3(2) . .
C6 S4 C10 104.5(2) . .
C6 S4 C10' 99.2(4) . .
C2 C1 Se1 123.4(3) . .
C2 C1 Se2 121.9(3) . .
Se1 C1 Se2 114.7(2) . .
C1 C2 Se3 123.0(3) . .
C1 C2 Se4 122.6(3) . .
Se3 C2 Se4 114.3(2) . .
C4 C3 S1 127.8(3) . .
C4 C3 Se1 119.8(3) . .
S1 C3 Se1 112.4(2) . .
C3 C4 S2 128.1(3) . .
C3 C4 Se2 117.5(3) . .
S2 C4 Se2 114.1(2) . .
C6 C5 S3 127.6(3) . .
C6 C5 Se3 118.1(3) . .
S3 C5 Se3 114.3(2) . .
C5 C6 S4 127.7(3) . .
C5 C6 Se4 119.5(3) . .
S4 C6 Se4 112.7(2) . .
C8 C7 S1 112.7(3) . .
C7 C8 S2 113.0(3) . .
C10 C9 S3 113.4(4) . .
C9 C10 S4 115.7(4) . .
C10' C9' S3 116.3(8) . .
C9' C10' S4 112.4(8) . .
N5A Mn N5A 180.0 2_544 4_566
N5A Mn N5B 88.5(6) 2_544 3_565
N5A Mn N5B 91.5(6) 4_566 3_565
N5A Mn N5B 91.5(6) 2_544 1_545
N5A Mn N5B 88.5(6) 4_566 1_545
N5B Mn N5B 180.0 3_565 1_545
N5A Mn N1A 89.8(2) 2_544 3
N5A Mn N1A 90.2(2) 4_566 3
N5B Mn N1A 96.2(5) 3_565 3
N5B Mn N1A 83.8(5) 1_545 3
N5A Mn N1A 90.2(2) 2_544 .
N5A Mn N1A 89.8(2) 4_566 .
N5B Mn N1A 83.8(5) 3_565 .
N5B Mn N1A 96.2(5) 1_545 .
N1A Mn N1A 180.0 3 .
N5A Mn N1B 95.4(6) 2_544 .
N5A Mn N1B 84.6(6) 4_566 .
N5B Mn N1B 8.4(11) 3_565 .
N5B Mn N1B 171.6(11) 1_545 .
N1A Mn N1B 91.3(4) 3 .
N1A Mn N1B 88.7(4) . .
N5A Mn N1B 84.6(6) 2_544 3
N5A Mn N1B 95.4(6) 4_566 3
N5B Mn N1B 171.6(11) 3_565 3
N5B Mn N1B 8.4(11) 1_545 3
N1A Mn N1B 88.7(4) 3 3
N1A Mn N1B 91.3(4) . 3
N1B Mn N1B 180.0 . 3
C2A N1A Mn 140.4(4) . .
N1A C2A N3A 171.8(6) . .
C4A N3A C2A 120.6(5) . .
N5A C4A N3A 172.2(5) . .
C4A N5A Mn 155.9(4) . 2_554
N5B N1B C2B 103.2(41) 3_565 .
N5B N1B C4B 76.2(40) 3_565 3_565
C2B N1B C4B 51.0(8) . 3_565
N5B N1B Mn 58.0(42) 3_565 .
C2B N1B Mn 123.9(15) . .
C4B N1B Mn 132.2(16) 3_565 .
C4B C2B N1B 66.0(14) 3_565 .
C4B C2B N5B 58.6(10) 3_565 3_565
N1B C2B N5B 16.6(20) . 3_565
C4B C2B N3B 122.7(10) 3_565 .
N1B C2B N3B 170.5(17) . .
N5B C2B N3B 169.6(14) 3_565 .
C4B C2B N3B 37.6(6) 3_565 3_565
N1B C2B N3B 103.1(14) . 3_565
N5B C2B N3B 95.9(11) 3_565 3_565
N3B C2B N3B 85.2(7) . 3_565
C4B N3B C2B 122.5(9) . .
C4B N3B C2B 27.8(5) . 3_565
C2B N3B C2B 94.8(7) . 3_565
C2B C4B N5B 73.3(13) 3_565 .
C2B C4B N1B 63.0(11) 3_565 3_565
N5B C4B N1B 18.6(20) . 3_565
C2B C4B N3B 114.6(9) 3_565 .
N5B C4B N3B 169.5(15) . .
N1B C4B N3B 171.2(14) 3_565 .
N1B N5B C4B 85.1(36) 3_565 .
N1B N5B C2B 60.2(31) 3_565 3_565
C4B N5B C2B 48.2(7) . 3_565
N1B N5B Mn 113.6(48) 3_565 1_565
C4B N5B Mn 156.7(16) . 1_565
C2B N5B Mn 128.3(14) 3_565 1_565

loop_
_geom_bond_atom_site_label_1
_geom_bond_atom_site_label_2
_geom_bond_distance
_geom_bond_site_symmetry_2
Se1 C1 1.881(4) .
Se1 C3 1.890(4) .
Se2 C1 1.887(4) .
Se2 C4 1.903(3) .
Se3 C2 1.886(4) .
Se3 C5 1.906(4) .
Se4 C2 1.890(4) .
Se4 C6 1.894(4) .
S1 C3 1.744(4) .
S1 C7 1.799(4) .
S2 C4 1.737(4) .
S2 C8 1.806(4) .
S3 C5 1.731(4) .
S3 C9' 1.780(7) .
S3 C9 1.793(5) .
S4 C6 1.736(4) .
S4 C10 1.810(5) .
S4 C10' 1.824(8) .
C1 C2 1.347(5) .
C3 C4 1.354(5) .
C5 C6 1.343(5) .
C7 C8 1.508(5) .
C9 C10 1.503(6) .
C9' C10' 1.505(8) .
Mn N5A 2.168(4) 2_544
Mn N5A 2.168(4) 4_566
Mn N5B 2.179(14) 3_565
Mn N5B 2.179(14) 1_545
Mn N1A 2.216(4) 3
Mn N1A 2.216(4) .
Mn N1B 2.35(2) .
Mn N1B 2.35(2) 3
N1A C2A 1.139(5) .
C2A N3A 1.301(5) .
N3A C4A 1.296(5) .
C4A N5A 1.136(5) .
N5A Mn 2.168(4) 2_554
N1B N5B 0.38(4) 3_565
N1B C2B 1.143(8) .
N1B C4B 1.17(2) 3_565
C2B C4B 0.997(12) 3_565
C2B N5B 1.28(2) 3_565
C2B N3B 1.307(8) .
C2B N3B 1.942(13) 3_565
N3B C4B 1.302(8) .
N3B C2B 1.942(13) 3_565
C4B C2B 0.997(12) 3_565
C4B N5B 1.143(8) .
C4B N1B 1.17(2) 3_565
N5B N1B 0.38(4) 3_565
N5B C2B 1.28(2) 3_565
N5B Mn 2.179(14) 1_565

loop_
_geom_torsion_atom_site_label_1
_geom_torsion_atom_site_label_2
_geom_torsion_atom_site_label_3
_geom_torsion_atom_site_label_4
_geom_torsion
_geom_torsion_site_symmetry_1
_geom_torsion_site_symmetry_4
C3 Se1 C1 C2 -174.5(3) . .
C3 Se1 C1 Se2 6.6(2) . .
C4 Se2 C1 C2 173.5(3) . .
C4 Se2 C1 Se1 -7.6(2) . .
Se1 C1 C2 Se3 -0.6(5) . .
Se2 C1 C2 Se3 178.2(2) . .
Se1 C1 C2 Se4 -177.1(2) . .
Se2 C1 C2 Se4 1.7(5) . .
C5 Se3 C2 C1 171.6(3) . .
C5 Se3 C2 Se4 -11.7(2) . .
C6 Se4 C2 C1 -172.6(3) . .
C6 Se4 C2 Se3 10.7(2) . .
C7 S1 C3 C4 12.3(4) . .
C7 S1 C3 Se1 -167.8(2) . .
C1 Se1 C3 C4 -2.6(3) . .
C1 Se1 C3 S1 177.4(2) . .
S1 C3 C4 S2 3.6(6) . .
Se1 C3 C4 S2 -176.4(2) . .
S1 C3 C4 Se2 177.5(2) . .
Se1 C3 C4 Se2 -2.4(4) . .
C8 S2 C4 C3 10.6(4) . .
C8 S2 C4 Se2 -163.6(2) . .
C1 Se2 C4 C3 6.1(3) . .
C1 Se2 C4 S2 -179.1(2) . .
C9' S3 C5 C6 5.6(9) . .
C9 S3 C5 C6 30.0(4) . .
C9' S3 C5 Se3 -170.4(7) . .
C9 S3 C5 Se3 -146.0(2) . .
C2 Se3 C5 C6 8.8(3) . .
C2 Se3 C5 S3 -174.8(2) . .
S3 C5 C6 S4 -2.6(6) . .
Se3 C5 C6 S4 173.3(2) . .
S3 C5 C6 Se4 -178.6(2) . .
Se3 C5 C6 Se4 -2.7(4) . .
C10 S4 C6 C5 -2.6(5) . .
C10' S4 C6 C5 -26.3(7) . .
C10 S4 C6 Se4 173.6(2) . .
C10' S4 C6 Se4 149.9(6) . .
C2 Se4 C6 C5 -5.0(3) . .
C2 Se4 C6 S4 178.5(2) . .
C3 S1 C7 C8 -49.2(3) . .
S1 C7 C8 S2 71.6(3) . .
C4 S2 C8 C7 -47.6(3) . .
C5 S3 C9 C10 -59.5(4) . .
C9' S3 C9 C10 46.5(7) . .
S3 C9 C10 S4 63.5(5) . .
C6 S4 C10 C9 -28.6(5) . .
C10' S4 C10 C9 51.0(8) . .
C5 S3 C9' C10' 29.1(13) . .
C9 S3 C9' C10' -50.1(9) . .
S3 C9' C10' S4 -64.2(15) . .
C6 S4 C10' C9' 58.2(11) . .
C10 S4 C10' C9' -47.2(7) . .
N5A Mn N1A C2A -72.9(7) 2_544 .
N5A Mn N1A C2A 107.1(7) 4_566 .
N5B Mn N1A C2A 15.6(9) 3_565 .
N5B Mn N1A C2A -164.4(9) 1_545 .
N1A Mn N1A C2A 151.1(1000) 3 .
N1B Mn N1A C2A 22.5(9) . .
N1B Mn N1A C2A -157.5(9) 3 .
Mn N1A C2A N3A -91.2(39) . .
N1A C2A N3A C4A 159.1(36) . .
C2A N3A C4A N5A -177.2(43) . .
N3A C4A N5A Mn -175.8(38) . 2_554
N5A Mn N1B N5B 35.8(60) 2_544 3_565
N5A Mn N1B N5B -144.2(60) 4_566 3_565
N5B Mn N1B N5B 0.000(2) 3_565 3_565
N5B Mn N1B N5B 180.001(10) 1_545 3_565
N1A Mn N1B N5B 125.8(59) 3 3_565
N1A Mn N1B N5B -54.2(59) . 3_565
N1B Mn N1B N5B -96.2(218) 3 3_565
N5A Mn N1B C2B 120.3(19) 2_544 .
N5A Mn N1B C2B -59.7(19) 4_566 .
N5B Mn N1B C2B 84.5(58) 3_565 .
N5B Mn N1B C2B -95.5(58) 1_545 .
N1A Mn N1B C2B -149.7(19) 3 .
N1A Mn N1B C2B 30.3(19) . .
N1B Mn N1B C2B -11.7(206) 3 .
N5A Mn N1B C4B 54.8(19) 2_544 3_565
N5A Mn N1B C4B -125.2(19) 4_566 3_565
N5B Mn N1B C4B 19.0(45) 3_565 3_565
N5B Mn N1B C4B -161.0(46) 1_545 3_565
N1A Mn N1B C4B 144.7(19) 3 3_565
N1A Mn N1B C4B -35.3(19) . 3_565
N1B Mn N1B C4B -77.2(202) 3 3_565
N5B N1B C2B C4B -59.7(62) 3_565 3_565
C4B N1B C2B C4B 0.000(1) 3_565 3_565
Mn N1B C2B C4B -119.8(19) . 3_565
N5B N1B C2B N5B 0.000(2) 3_565 3_565
C4B N1B C2B N5B 59.7(62) 3_565 3_565
Mn N1B C2B N5B -60.1(58) . 3_565
N5B N1B C2B N3B 144.0(73) 3_565 .
C4B N1B C2B N3B -156.3(88) 3_565 .
Mn N1B C2B N3B 83.9(91) . .
N5B N1B C2B N3B -65.5(65) 3_565 3_565
C4B N1B C2B N3B -5.9(10) 3_565 3_565
Mn N1B C2B N3B -125.6(14) . 3_565
C4B C2B N3B C4B -5.3(21) 3_565 .
N1B C2B N3B C4B 148.9(86) . .
N5B C2B N3B C4B -98.8(74) 3_565 .
N3B C2B N3B C4B -2.3(9) 3_565 .
C4B C2B N3B C2B -3.0(12) 3_565 3_565
N1B C2B N3B C2B 151.2(90) . 3_565
N5B C2B N3B C2B -96.5(74) 3_565 3_565
N3B C2B N3B C2B 0.000(1) 3_565 3_565
C2B N3B C4B C2B 4.9(19) . 3_565
C2B N3B C4B C2B 0.000(1) 3_565 3_565
C2B N3B C4B N5B -132.6(76) . .
C2B N3B C4B N5B -137.5(84) 3_565 .
C2B N3B C4B N1B 76.9(95) . 3_565
C2B N3B C4B N1B 72.1(91) 3_565 3_565
C2B C4B N5B N1B 53.6(57) 3_565 3_565
N1B C4B N5B N1B 0.000(7) 3_565 3_565
N3B C4B N5B N1B -166.3(61) . 3_565
C2B C4B N5B C2B 0.000(2) 3_565 3_565
N1B C4B N5B C2B -53.6(57) 3_565 3_565
N3B C4B N5B C2B 140.1(80) . 3_565
C2B C4B N5B Mn -91.4(41) 3_565 1_565
N1B C4B N5B Mn -145.0(91) 3_565 1_565
N3B C4B N5B Mn 48.7(107) . 1_565
